data_4304244
loop_
_publ_author_name
'Yan Xu'
'Guangpeng Zhou'
'Dunru Zhu'

_publ_contact_author_address
;
 College of Chemistry and Chemical Engineering
 Liaoning Normal University
 Dalian
 116029
 China
;
_publ_contact_author_email yanxuweb@yahoo.com
_publ_contact_author_fax 86(411)82156858
_publ_contact_author_name 'Dr. Yan Xu'
_publ_contact_author_phone 86(411)82156498
_publ_section_title
;
Three New Organically Templated 1D, 2D, and 3D Vanadates: Synthesis,
Crystal Structures, and Characterizations
;
_journal_name_full 'Inorganic Chemistry'
_journal_page_first 567
_journal_page_last 571
_journal_paper_doi 10.1021/ic701725h
_journal_volume 47
_journal_year 2008
_chemical_formula_sum 'C2 H14 N2 O5 V'
_chemical_formula_weight 197.09
_chemical_name_systematic
; 
 ? 
;
_space_group_IT_number 123
_symmetry_cell_setting tetragonal
_symmetry_space_group_name_Hall '-P 4 2'
_symmetry_space_group_name_H-M 'P 4/m m m'
_atom_sites_solution_hydrogens geom
_atom_sites_solution_primary direct
_atom_sites_solution_secondary difmap
_audit_creation_method SHELXL-97
_cell_angle_alpha 90.00
_cell_angle_beta 90.00
_cell_angle_gamma 90.00
_cell_formula_units_Z 2
_cell_length_a 9.0465(11)
_cell_length_b 9.0465(11)
_cell_length_c 3.9897(10)
_cell_measurement_reflns_used 1703
_cell_measurement_temperature 293(2)
_cell_measurement_theta_max 25.40
_cell_measurement_theta_min 2.25
_cell_volume 326.51(10)
_computing_structure_refinement 'SHELXL-97 (Sheldrick, 1997)'
_computing_structure_solution 'SHELXS-97 (Sheldrick, 1990)'
_diffrn_ambient_temperature 293(2)
_diffrn_measured_fraction_theta_full 1.000
_diffrn_measured_fraction_theta_max 1.000
_diffrn_measurement_device_type 'Bruker Apex2 CCD'
_diffrn_measurement_method '\w scans'
_diffrn_radiation_monochromator graphite
_diffrn_radiation_source 'fine-focus sealed tube'
_diffrn_radiation_type MoK\a
_diffrn_radiation_wavelength 0.71073
_diffrn_reflns_av_R_equivalents 0.0313
_diffrn_reflns_av_sigmaI/netI 0.0162
_diffrn_reflns_limit_h_max 10
_diffrn_reflns_limit_h_min -7
_diffrn_reflns_limit_k_max 10
_diffrn_reflns_limit_k_min -10
_diffrn_reflns_limit_l_max 4
_diffrn_reflns_limit_l_min -4
_diffrn_reflns_number 1703
_diffrn_reflns_theta_full 25.40
_diffrn_reflns_theta_max 25.40
_diffrn_reflns_theta_min 2.25
_exptl_absorpt_coefficient_mu 1.491
_exptl_crystal_colour Green
_exptl_crystal_density_diffrn 2.005
_exptl_crystal_density_method 'not measured'
_exptl_crystal_description Prism
_exptl_crystal_F_000 206
_exptl_crystal_size_max 0.12
_exptl_crystal_size_mid 0.10
_exptl_crystal_size_min 0.10
_refine_diff_density_max 1.147
_refine_diff_density_min -0.566
_refine_diff_density_rms 0.142
_refine_ls_extinction_coef 0.02(3)
_refine_ls_extinction_expression Fc^*^=kFc[1+0.001xFc^2^\l^3^/sin(2\q)]^-1/4^
_refine_ls_extinction_method SHELXL
_refine_ls_goodness_of_fit_ref 1.109
_refine_ls_hydrogen_treatment mixed
_refine_ls_matrix_type full
_refine_ls_number_parameters 32
_refine_ls_number_reflns 214
_refine_ls_number_restraints 16
_refine_ls_restrained_S_all 1.228
_refine_ls_R_factor_all 0.0649
_refine_ls_R_factor_gt 0.0569
_refine_ls_shift/su_max 0.000
_refine_ls_shift/su_mean 0.000
_refine_ls_structure_factor_coef Fsqd
_refine_ls_weighting_details 'calc w=1/[\s^2^(Fo^2^)+(0.1018P)^2^+1.9002P] where P=(Fo^2^+2Fc^2^)/3'
_refine_ls_weighting_scheme calc
_refine_ls_wR_factor_gt 0.1605
_refine_ls_wR_factor_ref 0.1692
_reflns_number_gt 180
_reflns_number_total 214
_reflns_threshold_expression >2sigma(I)
_cod_data_source_file ic701725h-file002_1.cif
_cod_data_source_block I
_cod_depositor_comments
;
The following automatic conversions were performed:
'_symmetry_cell_setting' value 'Tetragonal' changed to 'tetragonal'
according to '/home/saulius/struct/CIF-dictionaries/cif_core.dic'
dictionary named 'cif_core.dic' version 2.4.1 from 2010-06-29.

Automatic conversion script
Id: cif_fix_enum 1527 2010-12-29 10:47:43Z saulius 
;
_cod_database_code 4304244

loop_
_symmetry_equiv_pos_as_xyz
'x, y, z'
'-x, -y, z'
'-y, x, z'
'y, -x, z'
'-x, y, -z'
'x, -y, -z'
'y, x, -z'
'-y, -x, -z'
'-x, -y, -z'
'x, y, -z'
'y, -x, -z'
'-y, x, -z'
'x, -y, z'
'-x, y, z'
'-y, -x, z'
'y, x, z'

loop_
_atom_site_label
_atom_site_type_symbol
_atom_site_fract_x
_atom_site_fract_y
_atom_site_fract_z
_atom_site_U_iso_or_equiv
_atom_site_adp_type
_atom_site_occupancy
_atom_site_symmetry_multiplicity
_atom_site_calc_flag
_atom_site_refinement_flags
_atom_site_disorder_assembly
_atom_site_disorder_group
V1 V 0.0000 0.0000 0.0000 0.0183(12) Uani 1 16 d SD . .
V2 V 0.5000 0.5000 0.0000 0.0196(12) Uani 1 16 d SD . .
O1 O 0.1481(5) 0.1481(5) 0.0000 0.0211(16) Uani 1 4 d SD . .
H1 H 0.130(5) 0.238(2) 0.0000 0.025 Uiso 0.50 2 d SPD . .
O2 O 0.5000 0.5000 -0.5000 0.026(3) Uani 1 16 d S . .
O3 O 0.5000 0.2926(10) 0.0000 0.050(3) Uani 1 4 d SDU . .
H3 H 0.576(5) 0.241(4) 0.0000 0.060 Uiso 0.50 2 d SPD . .
O4 O 0.0000 0.0000 -0.5000 0.031(3) Uani 1 16 d SU . .
N1 N 0.3560(15) -0.1482(16) -0.5000 0.035(3) Uani 0.50 2 d SP . .
H1C H 0.2567 -0.1423 -0.5000 0.053 Uiso 0.50 2 d SPR . .
H1D H 0.3863 -0.1970 -0.6842 0.053 Uiso 0.50 1 d PR . .
C1 C 0.4192(13) 0.0000 -0.5000 0.028(2) Uani 1 4 d S . .
H1A H 0.3847 0.0521 -0.3056 0.034 Uiso 0.50 1 d PR . .

loop_
_atom_site_aniso_label
_atom_site_aniso_U_11
_atom_site_aniso_U_22
_atom_site_aniso_U_33
_atom_site_aniso_U_23
_atom_site_aniso_U_13
_atom_site_aniso_U_12
V1 0.0192(14) 0.0192(14) 0.0166(18) 0.000 0.000 0.000
V2 0.0179(14) 0.0179(14) 0.0230(19) 0.000 0.000 0.000
O1 0.018(2) 0.018(2) 0.027(3) 0.000 0.000 -0.006(3)
O2 0.035(5) 0.035(5) 0.008(6) 0.000 0.000 0.000
O3 0.088(6) 0.023(4) 0.039(4) 0.000 0.000 0.000
O4 0.037(4) 0.037(4) 0.019(5) 0.000 0.000 0.000
N1 0.030(7) 0.036(7) 0.040(8) 0.000 0.000 -0.005(6)
C1 0.033(6) 0.024(6) 0.029(5) 0.000 0.000 0.000

loop_
_atom_type_symbol
_atom_type_description
_atom_type_scat_dispersion_real
_atom_type_scat_dispersion_imag
_atom_type_scat_source
O O 0.0106 0.0060 'International Tables Vol C Tables 4.2.6.8 and 6.1.1.4'
H H 0.0000 0.0000 'International Tables Vol C Tables 4.2.6.8 and 6.1.1.4'
V V 0.3005 0.5294 'International Tables Vol C Tables 4.2.6.8 and 6.1.1.4'
C C 0.0033 0.0016 'International Tables Vol C Tables 4.2.6.8 and 6.1.1.4'
N N 0.0061 0.0033 'International Tables Vol C Tables 4.2.6.8 and 6.1.1.4'

loop_
_geom_angle_atom_site_label_1
_geom_angle_atom_site_label_2
_geom_angle_atom_site_label_3
_geom_angle
_geom_angle_site_symmetry_1
_geom_angle_site_symmetry_3
_geom_angle_publ_flag
O1 V1 O1 180.0(4) 9 . ?
O1 V1 O1 90.0 9 11 ?
O1 V1 O1 90.0 . 11 ?
O1 V1 O1 90.0 9 3 ?
O1 V1 O1 90.0 . 3 ?
O1 V1 O1 180.0 11 3 ?
O1 V1 O4 90.0 9 1_556 ?
O1 V1 O4 90.0 . 1_556 ?
O1 V1 O4 90.0 11 1_556 ?
O1 V1 O4 90.0 3 1_556 ?
O1 V1 O4 90.0 9 . ?
O1 V1 O4 90.0 . . ?
O1 V1 O4 90.0 11 . ?
O1 V1 O4 90.0 3 . ?
O4 V1 O4 180.0 1_556 . ?
O3 V2 O3 180.0 11_565 3_655 ?
O3 V2 O3 90.000(1) 11_565 . ?
O3 V2 O3 90.0 3_655 . ?
O3 V2 O3 90.000(1) 11_565 9_665 ?
O3 V2 O3 90.0 3_655 9_665 ?
O3 V2 O3 180.000(1) . 9_665 ?
O3 V2 O2 90.0 11_565 . ?
O3 V2 O2 90.0 3_655 . ?
O3 V2 O2 90.0 . . ?
O3 V2 O2 90.0 9_665 . ?
O3 V2 O2 90.0 11_565 1_556 ?
O3 V2 O2 90.0 3_655 1_556 ?
O3 V2 O2 90.0 . 1_556 ?
O3 V2 O2 90.0 9_665 1_556 ?
O2 V2 O2 180.0 . 1_556 ?
V2 O2 V2 180.0 1_554 . ?
V1 O4 V1 180.0 1_554 . ?
C1 C1 N1 113.1(7) 9_654 . ?
C1 C1 N1 113.1(7) 9_654 13 ?
N1 C1 N1 133.8(13) . 13 ?

loop_
_geom_bond_atom_site_label_1
_geom_bond_atom_site_label_2
_geom_bond_distance
_geom_bond_site_symmetry_2
_geom_bond_publ_flag
V1 O1 1.895(6) 9 ?
V1 O1 1.895(6) . ?
V1 O1 1.895(6) 11 ?
V1 O1 1.895(6) 3 ?
V1 O4 1.9949(5) 1_556 ?
V1 O4 1.9949(5) . ?
V2 O3 1.876(9) 11_565 ?
V2 O3 1.876(9) 3_655 ?
V2 O3 1.876(9) . ?
V2 O3 1.876(9) 9_665 ?
V2 O2 1.9949(5) . ?
V2 O2 1.9949(5) 1_556 ?
O2 V2 1.9949(5) 1_554 ?
O4 V1 1.9949(5) 1_554 ?
N1 C1 1.458(16) . ?
C1 C1 1.46(2) 9_654 ?
C1 N1 1.458(16) 13 ?
